data_1548484
loop_
_publ_author_name
'Ahmed Fetoh'
'Goulven Cosquer'
'Masakazu Morimoto'
'Masahiro Irie'
'Ola El-Gammal'
'Gaber Abu El-Reash'
'Brian K. Breedlove'
'Masahiro Yamashita'

_publ_section_title
;
 Photo-activation of Single Molecule Magnet Behavior in a Manganese-based
 Complex
;
_journal_name_full 'Scientific Reports'
_journal_page_first 23785
_journal_paper_doi 10.1038/srep23785
_journal_volume 6
_journal_year 2016
_chemical_formula_sum 'C49 H36 F6 Mn2 N4 O10 S2'
_chemical_formula_weight 1128.82
_space_group_crystal_system orthorhombic
_space_group_IT_number 33
_space_group_name_Hall 'P -2n 2a'
_space_group_name_H-M_alt 'P 21 c n'
_symmetry_space_group_name_Hall 'P -2n 2a'
_symmetry_space_group_name_H-M 'P 21 c n'
_atom_sites_solution_hydrogens geom
_cell_angle_alpha 90
_cell_angle_beta 90
_cell_angle_gamma 90
_cell_formula_units_Z 4
_cell_length_a 6.613(5)
_cell_length_b 25.081(19)
_cell_length_c 30.74(2)
_cell_measurement_temperature 293(2)
_cell_volume 5099(6)
_computing_cell_refinement 'CrystalClear (Rigaku Inc., 2008)'
_computing_data_collection 'CrystalClear (Rigaku Inc., 2008)'
_computing_data_reduction 'CrystalClear (Rigaku Inc., 2008)'
_computing_structure_refinement 'SHELXL-2013 (Sheldrick, 2013)'
_computing_structure_solution 'SIR 92'
_diffrn_ambient_temperature 93.1500
_diffrn_measured_fraction_theta_full 0.979
_diffrn_measured_fraction_theta_max 0.884
_diffrn_measurement_device_type
;
Saturn724+ (4x4 bin mode)
;
_diffrn_measurement_method dtprofit.ref
_diffrn_radiation_type MoK\a
_diffrn_radiation_wavelength 0.710747
_diffrn_reflns_av_R_equivalents 0.3046
_diffrn_reflns_av_unetI/netI 0.5173
_diffrn_reflns_Laue_measured_fraction_full 0.979
_diffrn_reflns_Laue_measured_fraction_max 0.884
_diffrn_reflns_limit_h_max 5
_diffrn_reflns_limit_h_min -8
_diffrn_reflns_limit_k_max 32
_diffrn_reflns_limit_k_min -30
_diffrn_reflns_limit_l_max 17
_diffrn_reflns_limit_l_min -38
_diffrn_reflns_number 13217
_diffrn_reflns_point_group_measured_fraction_full 0.781
_diffrn_reflns_point_group_measured_fraction_max 0.686
_diffrn_reflns_theta_full 25.242
_diffrn_reflns_theta_max 27.113
_diffrn_reflns_theta_min 4.011
_diffrn_source 'Rotating Anode'
_exptl_absorpt_coefficient_mu 0.659
_exptl_absorpt_correction_type multi-scan
_exptl_crystal_colour Yellow
_exptl_crystal_density_diffrn 1.471
_exptl_crystal_description Needle
_exptl_crystal_F_000 2296
_exptl_crystal_size_max 0.2
_exptl_crystal_size_mid 0.03
_exptl_crystal_size_min 0.01
_refine_diff_density_max 2.203
_refine_diff_density_min -0.971
_refine_diff_density_rms 0.201
_refine_ls_abs_structure_details
;
 Flack x determined using 160 quotients [(I+)-(I-)]/[(I+)+(I-)]
 (Parsons and Flack (2004), Acta Cryst. A60, s61).
;
_refine_ls_abs_structure_Flack 0.21(14)
_refine_ls_extinction_coef .
_refine_ls_extinction_method none
_refine_ls_goodness_of_fit_ref 1.188
_refine_ls_hydrogen_treatment constr
_refine_ls_matrix_type full
_refine_ls_number_parameters 288
_refine_ls_number_reflns 7725
_refine_ls_number_restraints 1
_refine_ls_restrained_S_all 1.188
_refine_ls_R_factor_all 0.4995
_refine_ls_R_factor_gt 0.3013
_refine_ls_shift/su_max 0.000
_refine_ls_shift/su_mean 0.000
_refine_ls_structure_factor_coef Fsqd
_refine_ls_weighting_details 'w=1/[\s^2^(Fo^2^)+(0.2000P)^2^] where P=(Fo^2^+2Fc^2^)/3'
_refine_ls_weighting_scheme calc
_refine_ls_wR_factor_gt 0.5092
_refine_ls_wR_factor_ref 0.6549
_reflns_Friedel_coverage 0.426
_reflns_Friedel_fraction_full 0.541
_reflns_Friedel_fraction_max 0.450
_reflns_number_gt 1643
_reflns_number_total 7725
_reflns_threshold_expression 'I > 2\s(I)'
_cod_data_source_file Sc-Rep-2016-6-23785-2.cif
_cod_data_source_block 2
_cod_depositor_comments
;
The following automatic conversions were performed:

'_space_group_crystal_system' value 'Orthorhombic' changed to
'orthorhombic' according to the built-in table from CIF Core
dictionary named 'cif_core.dic' version 2.4.1 from 2010-06-29.

'_exptl_absorpt_correction_type' value 'Multi-scan' changed to
'multi-scan' according to the built-in table from CIF Core dictionary
named 'cif_core.dic' version 2.4.1 from 2010-06-29.

Automatic conversion script
Id: cif_fix_values 5376 2017-05-30 11:51:03Z andrius 
;
_cod_original_cell_volume 5098(6)
_cod_database_code 1548484
_shelx_space_group_comment
;
The symmetry employed for this shelxl refinement is uniquely defined
by the following loop, which should always be used as a source of
symmetry information in preference to the above space-group names.
They are only intended as comments.
;
_shelxl_version_number 2013-4

loop_
_space_group_symop_operation_xyz
'x, y, z'
'x+1/2, -y, -z'
'x, -y+1/2, z+1/2'
'x+1/2, y+1/2, -z+1/2'

loop_
_atom_site_label
_atom_site_type_symbol
_atom_site_fract_x
_atom_site_fract_y
_atom_site_fract_z
_atom_site_U_iso_or_equiv
_atom_site_adp_type
_atom_site_occupancy
_atom_site_site_symmetry_order
_atom_site_calc_flag
_atom_site_refinement_flags_posn
_atom_site_refinement_flags_adp
_atom_site_refinement_flags_occupancy
_atom_site_disorder_assembly
_atom_site_disorder_group
C1 C 0.602(11) 0.046(2) 0.915(2) 0.072(18) Uiso 1 1 d . . . . .
C2 C 0.433(11) 0.071(2) 0.937(2) 0.08(2) Uiso 1 1 d . . . . .
H2 H 0.3121 0.0813 0.9248 0.099 Uiso 1 1 calc R U . . .
C3 C 0.488(15) 0.076(3) 0.984(3) 0.15(3) Uiso 1 1 d . . . . .
H3 H 0.4034 0.0903 1.0053 0.178 Uiso 1 1 calc R U . . .
C4 C 0.694(9) 0.0569(16) 0.9921(18) 0.058(15) Uiso 1 1 d . . . . .
H4 H 0.7351 0.0596 1.0209 0.070 Uiso 1 1 calc R U . . .
C5 C 0.831(11) 0.0367(19) 0.9664(19) 0.075(17) Uiso 1 1 d . . . . .
H5 H 0.9552 0.0255 0.9774 0.090 Uiso 1 1 calc R U . . .
C6 C 0.782(8) 0.0317(14) 0.9175(14) 0.031(11) Uiso 1 1 d . . . . .
C7 C 0.938(10) 0.0104(19) 0.8952(18) 0.061(16) Uiso 1 1 d . . . . .
H7 H 1.0527 -0.0011 0.9101 0.073 Uiso 1 1 calc R U . . .
C8 C 1.09(2) -0.004(4) 0.819(3) 0.19(5) Uiso 1 1 d . . . . .
H8A H 1.1480 0.0303 0.8121 0.232 Uiso 1 1 calc R U . . .
H8B H 1.1866 -0.0255 0.8334 0.232 Uiso 1 1 calc R U . . .
C9 C 1.025(13) -0.028(3) 0.781(3) 0.12(3) Uiso 1 1 d . . . . .
H9C H 0.9969 -0.0655 0.7868 0.147 Uiso 1 1 calc R U . . .
H9D H 1.1322 -0.0260 0.7598 0.147 Uiso 1 1 calc R U . . .
C10 C 0.819(14) 0.004(3) 0.726(3) 0.12(3) Uiso 1 1 d . . . . .
H10 H 0.9178 -0.0071 0.7068 0.144 Uiso 1 1 calc R U . . .
C11 C 0.646(6) 0.0266(10) 0.7100(10) 0.001 Uiso 1 1 d . U . . .
C12 C 0.639(8) 0.0363(15) 0.6608(15) 0.036(11) Uiso 1 1 d . . . . .
H12 H 0.7403 0.0249 0.6420 0.043 Uiso 1 1 calc R U . . .
C13 C 0.476(8) 0.0620(16) 0.6474(16) 0.043(13) Uiso 1 1 d . . . . .
H13 H 0.4912 0.0768 0.6199 0.052 Uiso 1 1 calc R U . . .
C14 C 0.286(9) 0.0719(17) 0.6659(17) 0.058(15) Uiso 1 1 d . . . . .
H14 H 0.1634 0.0786 0.6519 0.070 Uiso 1 1 calc R U . . .
C15 C 0.325(9) 0.0693(16) 0.7103(17) 0.050 Uiso 1 1 d . U . . .
H15 H 0.2240 0.0796 0.7297 0.060 Uiso 1 1 calc R U . . .
C16 C 0.501(9) 0.0526(18) 0.7261(17) 0.052(14) Uiso 1 1 d . . . . .
C17 C 0.035(5) -0.2907(10) 1.2512(11) 0.001 Uiso 1 1 d . U . . .
C18 C 0.192(9) -0.2916(18) 1.2732(16) 0.052(14) Uiso 1 1 d . . . . .
H18 H 0.2893 -0.3165 1.2653 0.062 Uiso 1 1 calc R U . . .
C19 C 0.235(9) -0.260(2) 1.3072(19) 0.075(19) Uiso 1 1 d . . . . .
H19 H 0.3552 -0.2651 1.3223 0.090 Uiso 1 1 calc R U . . .
C20 C 0.084(10) -0.215(2) 1.322(2) 0.08(2) Uiso 1 1 d . . . . .
H20 H 0.1103 -0.1894 1.3434 0.098 Uiso 1 1 calc R U . . .
C21 C -0.112(13) -0.220(3) 1.296(2) 0.11(2) Uiso 1 1 d . . . . .
H21 H -0.2333 -0.2040 1.3046 0.127 Uiso 1 1 calc R U . . .
C22 C -0.093(11) -0.251(2) 1.256(2) 0.08(2) Uiso 1 1 d . . . . .
C23 C -0.291(9) -0.2464(19) 1.2261(17) 0.056(15) Uiso 1 1 d . . . . .
H23 H -0.3791 -0.2197 1.2349 0.067 Uiso 1 1 calc R U . . .
C24 C -0.537(12) -0.258(3) 1.171(2) 0.11(3) Uiso 1 1 d . . . . .
H24A H -0.6409 -0.2460 1.1912 0.133 Uiso 1 1 calc R U . . .
H24B H -0.5166 -0.2307 1.1489 0.133 Uiso 1 1 calc R U . . .
C25 C -0.582(10) -0.309(2) 1.153(2) 0.09(2) Uiso 1 1 d . . . . .
H25A H -0.6629 -0.3283 1.1735 0.104 Uiso 1 1 calc R U . . .
H25B H -0.6652 -0.3030 1.1271 0.104 Uiso 1 1 calc R U . . .
C26 C -0.380(11) -0.379(2) 1.114(2) 0.08(2) Uiso 1 1 d . . . . .
H26 H -0.5080 -0.3908 1.1053 0.099 Uiso 1 1 calc R U . . .
C27 C -0.250(10) -0.412(2) 1.091(2) 0.070(18) Uiso 1 1 d . . . . .
C28 C -0.320(10) -0.4554(18) 1.0588(17) 0.065(16) Uiso 1 1 d . . . . .
H28 H -0.4521 -0.4591 1.0490 0.078 Uiso 1 1 calc R U . . .
C29 C -0.171(8) -0.4858(14) 1.0468(14) 0.031(10) Uiso 1 1 d . . . . .
H29 H -0.2006 -0.5068 1.0227 0.038 Uiso 1 1 calc R U . . .
C30 C 0.017(8) -0.4932(17) 1.0621(15) 0.040(12) Uiso 1 1 d . . . . .
H30 H 0.1076 -0.5190 1.0525 0.048 Uiso 1 1 calc R U . . .
C31 C 0.051(11) -0.458(2) 1.093(2) 0.08(2) Uiso 1 1 d . . . . .
H31 H 0.1837 -0.4575 1.1030 0.099 Uiso 1 1 calc R U . . .
C32 C -0.076(11) -0.422(3) 1.112(2) 0.08(2) Uiso 1 1 d . . . . .
C33 C 0.002(8) -0.2371(18) 1.1187(16) 0.044(13) Uiso 1 1 d . . . . .
C34 C 0.160(11) -0.229(2) 1.0816(19) 0.071(17) Uiso 1 1 d . . . . .
C35 C 0.197(8) -0.2612(15) 1.0475(14) 0.037(12) Uiso 1 1 d . . . . .
H35 H 0.1302 -0.2935 1.0439 0.045 Uiso 1 1 calc R U . . .
C36 C 0.348(10) -0.2424(18) 1.0166(18) 0.061(15) Uiso 1 1 d . . . . .
C37 C 0.434(5) -0.1983(10) 1.0313(10) 0.001 Uiso 1 1 d . U . . .
C38 C 0.633(9) -0.1679(18) 1.0085(18) 0.066(16) Uiso 1 1 d . . . . .
H38A H 0.6661 -0.1366 1.0249 0.099 Uiso 1 1 calc R U . . .
H38B H 0.5996 -0.1580 0.9791 0.099 Uiso 1 1 calc R U . . .
H38C H 0.7463 -0.1918 1.0083 0.099 Uiso 1 1 calc R U . . .
C39 C 0.425(9) -0.278(2) 0.9786(19) 0.067(17) Uiso 1 1 d . . . . .
C40 C 0.461(10) -0.332(2) 0.988(2) 0.069(17) Uiso 1 1 d . . . . .
C41 C 0.564(12) -0.356(2) 0.938(2) 0.080(19) Uiso 1 1 d . . . . .
C42 C 0.617(12) -0.296(2) 0.912(2) 0.08(2) Uiso 1 1 d . . . . .
C43 C 0.465(7) -0.2559(14) 0.9378(14) 0.026(10) Uiso 1 1 d . . . . .
C44 C 0.086(7) -0.1886(14) 0.9453(14) 0.030(11) Uiso 1 1 d . . . . .
H44A H 0.0093 -0.1565 0.9413 0.046 Uiso 1 1 calc R U . . .
H44B H 0.1195 -0.1927 0.9755 0.046 Uiso 1 1 calc R U . . .
H44C H 0.0072 -0.2187 0.9359 0.046 Uiso 1 1 calc R U . . .
C45 C 0.295(12) -0.185(2) 0.916(2) 0.09(2) Uiso 1 1 d . . . . .
C46 C 0.450(6) -0.2134(11) 0.9148(11) 0.005 Uiso 1 1 d . U . . .
C47 C 0.575(8) -0.1822(16) 0.8844(16) 0.052(14) Uiso 1 1 d . . . . .
H47 H 0.7021 -0.1950 0.8765 0.062 Uiso 1 1 calc R U . . .
C48 C 0.516(7) -0.1399(14) 0.8693(13) 0.027(10) Uiso 1 1 d . . . . .
C49 C 0.591(11) -0.099(2) 0.835(2) 0.078(19) Uiso 1 1 d . . . . .
N1 N 0.929(7) 0.0053(14) 0.8478(13) 0.043(10) Uiso 1 1 d . . . . .
N2 N 0.851(9) -0.0023(18) 0.7661(18) 0.083(16) Uiso 1 1 d . . . . .
N3 N -0.415(7) -0.3410(16) 1.1406(15) 0.064(14) Uiso 1 1 d . . . . .
N4 N -0.351(6) -0.2719(11) 1.1929(11) 0.029(8) Uiso 1 1 d . . . . .
O1 O 0.535(6) 0.0478(11) 0.8666(11) 0.054(9) Uiso 1 1 d . . . . .
O2 O 0.479(5) 0.0445(12) 0.7756(11) 0.057(10) Uiso 1 1 d . . . . .
O3 O 0.051(5) -0.3163(12) 1.2124(11) 0.056(10) Uiso 1 1 d . . . . .
O4 O -0.044(10) -0.389(2) 1.1488(19) 0.14(2) Uiso 1 1 d . . . . .
O5 O -0.048(7) -0.2832(17) 1.1185(15) 0.101(15) Uiso 1 1 d . . . . .
O6 O 0.021(8) -0.1937(16) 1.1441(14) 0.098(14) Uiso 1 1 d . . . . .
O7 O 0.560(5) -0.0531(11) 0.8288(10) 0.040(8) Uiso 1 1 d . . . . .
O8 O 0.740(6) -0.1257(14) 0.8141(13) 0.076(12) Uiso 1 1 d . . . . .
O9 O 0.801(7) 0.1073(13) 0.8134(12) 0.078(12) Uiso 1 1 d . . . . .
O10 O -0.320(8) -0.3809(15) 1.2226(15) 0.101(15) Uiso 1 1 d . . . . .
F1 F 0.646(7) -0.3330(12) 1.0129(12) 0.101(12) Uiso 1 1 d . . . . .
F2 F 0.344(6) -0.3634(11) 1.0029(10) 0.075(9) Uiso 1 1 d . . . . .
F3 F 0.718(6) -0.3860(12) 0.9409(11) 0.086(10) Uiso 1 1 d . . . . .
F4 F 0.401(8) -0.3745(16) 0.9246(14) 0.130(16) Uiso 1 1 d . . . . .
F5 F 0.796(6) -0.2937(11) 0.9175(10) 0.077(9) Uiso 1 1 d . . . . .
F6 F 0.527(6) -0.3083(11) 0.8724(11) 0.082(10) Uiso 1 1 d . . . . .
S1 S 0.316(3) -0.1757(5) 1.0766(5) 0.065(4) Uiso 1 1 d . . . . .
S2 S 0.280(3) -0.1222(5) 0.8893(5) 0.064(4) Uiso 1 1 d . . . . .
Mn01 Mn 0.6783(16) 0.0204(3) 0.8159(3) 0.071(3) Uiso 1 1 d . . . . .
Mn02 Mn -0.1610(17) -0.3324(3) 1.1730(3) 0.075(3) Uiso 1 1 d . . . . .

loop_
_atom_type_symbol
_atom_type_description
_atom_type_scat_dispersion_real
_atom_type_scat_dispersion_imag
_atom_type_scat_source
C C 0.0033 0.0016 'International Tables Vol C Tables 4.2.6.8 and 6.1.1.4'
H H 0.0000 0.0000 'International Tables Vol C Tables 4.2.6.8 and 6.1.1.4'
N N 0.0061 0.0033 'International Tables Vol C Tables 4.2.6.8 and 6.1.1.4'
O O 0.0106 0.0060 'International Tables Vol C Tables 4.2.6.8 and 6.1.1.4'
F F 0.0171 0.0103 'International Tables Vol C Tables 4.2.6.8 and 6.1.1.4'
S S 0.1246 0.1234 'International Tables Vol C Tables 4.2.6.8 and 6.1.1.4'
Mn Mn 0.3368 0.7283 'International Tables Vol C Tables 4.2.6.8 and 6.1.1.4'

loop_
_geom_angle_atom_site_label_1
_geom_angle_atom_site_label_2
_geom_angle_atom_site_label_3
_geom_angle
_geom_angle_site_symmetry_1
_geom_angle_site_symmetry_3
C6 C1 C2 146(6) . .
C6 C1 O1 109(5) . .
C2 C1 O1 103(5) . .
C1 C2 C3 108(7) . .
C4 C3 C2 111(8) . .
C5 C4 C3 132(7) . .
C4 C5 C6 118(6) . .
C1 C6 C7 145(6) . .
C1 C6 C5 103(5) . .
C7 C6 C5 112(5) . .
C6 C7 N1 121(5) . .
C9 C8 N1 113(10) . .
C8 C9 N2 108(8) . .
N2 C10 C11 123(8) . .
C16 C11 C10 135(5) . .
C16 C11 C12 106(4) . .
C10 C11 C12 117(5) . .
C13 C12 C11 114(4) . .
C12 C13 C14 134(5) . .
C15 C14 C13 103(5) . .
C16 C15 C14 122(6) . .
C11 C16 C15 133(5) . .
C11 C16 O2 113(4) . .
C15 C16 O2 108(5) . .
C18 C17 C22 120(5) . .
C18 C17 O3 114(4) . .
C22 C17 O3 120(4) . .
C17 C18 C19 126(6) . .
C18 C19 C20 121(6) . .
C21 C20 C19 109(5) . .
C22 C21 C20 114(7) . .
C17 C22 C21 124(6) . .
C17 C22 C23 121(5) . .
C21 C22 C23 112(6) . .
N4 C23 C22 133(5) . .
C25 C24 N4 98(5) . .
N3 C25 C24 117(6) . .
N3 C26 C27 152(7) . .
N3 C26 Mn02 47(3) . .
C27 C26 Mn02 106(5) . .
C32 C27 C26 114(7) . .
C32 C27 C28 116(6) . .
C26 C27 C28 124(6) . .
C29 C28 C27 112(6) . .
C28 C29 C30 133(5) . .
C31 C30 C29 109(5) . .
C30 C31 C32 131(7) . .
C27 C32 C31 116(7) . .
C27 C32 O4 114(6) . .
C31 C32 O4 130(7) . .
O5 C33 O6 144(6) . .
O5 C33 C34 108(5) . .
O6 C33 C34 104(4) . .
C35 C34 C33 127(5) . .
C35 C34 S1 107(4) . .
C33 C34 S1 126(4) . .
C34 C35 C36 116(5) . .
C37 C36 C35 110(4) . .
C37 C36 C39 126(5) . .
C35 C36 C39 122(4) . .
C36 C37 C38 125(4) . .
C36 C37 S1 111(3) . .
C38 C37 S1 124(2) . .
C43 C39 C40 122(5) . .
C43 C39 C36 121(4) . .
C40 C39 C36 116(5) . .
F2 C40 C39 127(6) . .
F2 C40 F1 110(5) . .
C39 C40 F1 106(5) . .
F2 C40 C41 111(5) . .
C39 C40 C41 101(5) . .
F1 C40 C41 97(5) . .
F4 C41 F3 119(6) . .
F4 C41 C42 111(6) . .
F3 C41 C42 113(6) . .
F4 C41 C40 95(5) . .
F3 C41 C40 116(5) . .
C42 C41 C40 101(4) . .
F5 C42 F6 124(6) . .
F5 C42 C43 120(6) . .
F6 C42 C43 107(5) . .
F5 C42 C41 100(5) . .
F6 C42 C41 98(5) . .
C43 C42 C41 101(5) . .
C46 C43 C39 144(4) . .
C46 C43 C42 107(4) . .
C39 C43 C42 108(4) . .
C46 C45 C44 133(5) . .
C46 C45 S2 122(5) . .
C44 C45 S2 104(4) . .
C45 C46 C43 121(5) . .
C45 C46 C47 101(4) . .
C43 C46 C47 138(4) . .
C48 C47 C46 122(5) . .
C47 C48 C49 137(5) . .
C47 C48 S2 112(4) . .
C49 C48 S2 111(4) . .
O7 C49 O8 121(6) . .
O7 C49 C48 135(6) . .
O8 C49 C48 104(5) . .
C8 N1 C7 128(7) . .
C8 N1 Mn01 110(6) . .
C7 N1 Mn01 121(4) . .
C10 N2 C9 122(8) . .
C10 N2 Mn01 128(7) . .
C9 N2 Mn01 110(5) . .
C26 N3 C25 137(6) . .
C26 N3 Mn02 105(4) . .
C25 N3 Mn02 118(4) . .
C23 N4 C24 121(5) . .
C23 N4 Mn02 115(4) . .
C24 N4 Mn02 124(4) . .
C1 O1 Mn01 128(3) . .
C16 O2 Mn01 128(3) . .
C17 O3 Mn02 127(3) . .
C32 O4 Mn02 137(5) . .
C33 O5 Mn02 129(4) . .
C49 O7 Mn01 147(4) . .
C34 S1 C37 95(2) . .
C48 S2 C45 84(3) . .
O2 Mn01 O1 94.2(15) . .
O2 Mn01 N1 165.7(17) . .
O1 Mn01 N1 94.5(16) . .
O2 Mn01 N2 89(2) . .
O1 Mn01 N2 173(2) . .
N1 Mn01 N2 81(2) . .
O2 Mn01 O7 98.5(14) . .
O1 Mn01 O7 88.7(13) . .
N1 Mn01 O7 93.0(14) . .
N2 Mn01 O7 96.4(16) . .
O2 Mn01 O9 85.5(14) . .
O1 Mn01 O9 82.3(13) . .
N1 Mn01 O9 84.4(15) . .
N2 Mn01 O9 92.4(17) . .
O7 Mn01 O9 170.4(14) . .
O4 Mn02 O3 97(2) . .
O4 Mn02 N3 94(2) . .
O3 Mn02 N3 168.4(18) . .
O4 Mn02 N4 167(2) . .
O3 Mn02 N4 96.1(15) . .
N3 Mn02 N4 73.1(18) . .
O4 Mn02 O5 89(2) . .
O3 Mn02 O5 96.5(17) . .
N3 Mn02 O5 88.0(18) . .
N4 Mn02 O5 91.1(15) . .
O4 Mn02 O10 93(2) . .
O3 Mn02 O10 91.8(16) . .
N3 Mn02 O10 83.2(19) . .
N4 Mn02 O10 84.9(15) . .
O5 Mn02 O10 171.1(19) . .
O4 Mn02 C26 66(3) . .
O3 Mn02 C26 162.3(18) . .
N3 Mn02 C26 28.5(18) . .
N4 Mn02 C26 101.6(19) . .
O5 Mn02 C26 84.9(18) . .
O10 Mn02 C26 88.2(19) . .

loop_
_geom_bond_atom_site_label_1
_geom_bond_atom_site_label_2
_geom_bond_distance
_geom_bond_site_symmetry_2
C1 C6 1.25(7) .
C1 C2 1.45(8) .
C1 O1 1.56(7) .
C2 C3 1.48(9) .
C3 C4 1.47(10) .
C4 C5 1.30(7) .
C5 C6 1.54(7) .
C6 C7 1.35(7) .
C7 N1 1.47(6) .
C8 C9 1.38(11) .
C8 N1 1.38(12) .
C9 N2 1.41(9) .
C10 N2 1.25(7) .
C10 C11 1.37(9) .
C11 C16 1.26(6) .
C11 C12 1.53(5) .
C12 C13 1.32(6) .
C13 C14 1.41(7) .
C14 C15 1.39(6) .
C15 C16 1.33(7) .
C16 O2 1.54(6) .
C17 C18 1.24(6) .
C17 C22 1.31(7) .
C17 O3 1.36(4) .
C18 C19 1.34(7) .
C19 C20 1.58(8) .
C20 C21 1.54(9) .
C21 C22 1.47(8) .
C22 C23 1.60(8) .
C23 N4 1.27(5) .
C24 C25 1.43(8) .
C24 N4 1.45(8) .
C25 N3 1.42(7) .
C26 N3 1.29(6) .
C26 C27 1.38(7) .
C26 Mn02 2.61(7) .
C27 C32 1.34(8) .
C27 C28 1.55(7) .
C28 C29 1.30(7) .
C29 C30 1.34(6) .
C30 C31 1.31(7) .
C31 C32 1.37(8) .
C32 O4 1.42(7) .
C33 O5 1.20(5) .
C33 O6 1.34(5) .
C33 C34 1.56(8) .
C34 C35 1.35(6) .
C34 S1 1.69(6) .
C35 C36 1.46(7) .
C36 C37 1.32(6) .
C36 C39 1.55(7) .
C37 C38 1.67(6) .
C37 S1 1.69(4) .
C39 C43 1.39(6) .
C39 C40 1.42(7) .
C40 F2 1.19(6) .
C40 F1 1.43(7) .
C40 C41 1.80(8) .
C41 F4 1.25(7) .
C41 F3 1.27(7) .
C41 C42 1.72(8) .
C42 F5 1.20(7) .
C42 F6 1.39(7) .
C42 C43 1.63(7) .
C43 C46 1.28(5) .
C44 C45 1.64(8) .
C45 C46 1.25(7) .
C45 S2 1.79(6) .
C46 C47 1.47(6) .
C47 C48 1.22(5) .
C48 C49 1.54(7) .
C48 S2 1.74(5) .
C49 O7 1.19(6) .
C49 O8 1.35(7) .
N1 Mn01 1.96(4) .
N2 Mn01 1.99(6) .
N3 Mn02 1.97(5) .
N4 Mn02 2.06(3) .
O1 Mn01 1.95(4) .
O2 Mn01 1.90(4) .
O3 Mn02 1.90(4) .
O4 Mn02 1.77(6) .
O5 Mn02 2.21(5) .
O7 Mn01 2.04(3) .
O9 Mn01 2.33(4) .
O10 Mn02 2.22(5) .
